data_4030975
loop_
_publ_author_name
'Dai, Wei'
'Jiang, Xiao-Li'
'Wu, Qiong'
'Shi, Feng'
'Tu, Shu-Jiang'

_publ_section_title
;
 Diastereo- and Enantioselective Construction of
 3,3'-Pyrrolidinyldispirooxindole Framework via Catalytic Asymmetric
 1,3-Dipolar Cycloadditions.
;
_journal_issue 11
_journal_name_full 'The Journal of organic chemistry'
_journal_page_first 5737
_journal_page_last 5744
_journal_paper_doi 10.1021/acs.joc.5b00708
_journal_volume 80
_journal_year 2015
_chemical_absolute_configuration ad
_chemical_formula_sum 'C35 H35 N3 O8'
_chemical_formula_weight 625.66
_chemical_name_systematic
; 
 ? 
;
_space_group_crystal_system monoclinic
_space_group_IT_number 4
_space_group_name_Hall 'P 2yb'
_space_group_name_H-M_alt 'P 1 21 1'
_symmetry_space_group_name_Hall 'P 2yb'
_symmetry_space_group_name_H-M 'P 1 21 1'
_atom_sites_solution_hydrogens geom
_audit_creation_method SHELXL-2013
_cell_angle_alpha 90
_cell_angle_beta 90.01
_cell_angle_gamma 90
_cell_formula_units_Z 4
_cell_length_a 8.8930(3)
_cell_length_b 25.5926(8)
_cell_length_c 14.1377(4)
_cell_measurement_reflns_used 9881
_cell_measurement_temperature 296(2)
_cell_measurement_theta_max 132.466
_cell_measurement_theta_min 6.252
_cell_volume 3217.67(17)
_computing_cell_refinement 'Bruker SAINT'
_computing_data_collection 'Bruker APEX2'
_computing_data_reduction 'Bruker SAINT'
_computing_molecular_graphics 'Bruker SHELXTL'
_computing_publication_material 'Bruker SHELXTL'
_computing_structure_refinement 'SHELXL-2013 (Sheldrick, 2013)'
_computing_structure_solution 'SHELXS-97 (Sheldrick, 2008)'
_diffrn_ambient_temperature 296(2)
_diffrn_measured_fraction_theta_full 0.946
_diffrn_measured_fraction_theta_max 0.992
_diffrn_measurement_device_type 'Bruker APEX-II CCD'
_diffrn_measurement_method '\f and \w scans'
_diffrn_radiation_type CuK\a
_diffrn_radiation_wavelength 1.54178
_diffrn_reflns_av_R_equivalents 0.0663
_diffrn_reflns_av_unetI/netI 0.0763
_diffrn_reflns_laue_measured_fraction_full 0.946
_diffrn_reflns_laue_measured_fraction_max 0.992
_diffrn_reflns_limit_h_max 10
_diffrn_reflns_limit_h_min -8
_diffrn_reflns_limit_k_max 30
_diffrn_reflns_limit_k_min -30
_diffrn_reflns_limit_l_max 16
_diffrn_reflns_limit_l_min -16
_diffrn_reflns_number 28387
_diffrn_reflns_point_group_measured_fraction_full 0.941
_diffrn_reflns_point_group_measured_fraction_max 0.987
_diffrn_reflns_theta_full 67.679
_diffrn_reflns_theta_max 65.493
_diffrn_reflns_theta_min 1.726
_exptl_absorpt_coefficient_mu 0.761
_exptl_absorpt_correction_T_max 0.7532
_exptl_absorpt_correction_T_min 0.5973
_exptl_absorpt_correction_type multi-scan
_exptl_absorpt_process_details sadabs
_exptl_crystal_colour colorless
_exptl_crystal_density_diffrn 1.292
_exptl_crystal_description prismatic
_exptl_crystal_F_000 1320
_exptl_crystal_size_max 0.250
_exptl_crystal_size_mid 0.200
_exptl_crystal_size_min 0.120
_refine_diff_density_max 0.680
_refine_diff_density_min -0.290
_refine_diff_density_rms 0.094
_refine_ls_abs_structure_details
; 
 Flack x determined using 3998 quotients [(I+)-(I-)]/[(I+)+(I-)] 
 (Parsons and Flack (2004), Acta Cryst. A60, s61). 
;
_refine_ls_abs_structure_Flack 0.05(15)
_refine_ls_extinction_expression Fc^*^=kFc[1+0.001xFc^2^\l^3^/sin(2\q)]^-1/4^
_refine_ls_extinction_method SHELXL
_refine_ls_goodness_of_fit_ref 1.064
_refine_ls_hydrogen_treatment constr
_refine_ls_matrix_type full
_refine_ls_number_parameters 839
_refine_ls_number_reflns 10177
_refine_ls_number_restraints 30
_refine_ls_restrained_S_all 1.076
_refine_ls_R_factor_all 0.0836
_refine_ls_R_factor_gt 0.0799
_refine_ls_shift/su_max 0.030
_refine_ls_shift/su_mean 0.004
_refine_ls_structure_factor_coef Fsqd
_refine_ls_weighting_details 'w=1/[\s^2^(Fo^2^)+(0.1461P)^2^+0.4905P] where P=(Fo^2^+2Fc^2^)/3'
_refine_ls_weighting_scheme calc
_refine_ls_wR_factor_gt 0.1989
_refine_ls_wR_factor_ref 0.2048
_reflns_Friedel_coverage 0.943
_reflns_friedel_fraction_full 0.936
_reflns_friedel_fraction_max 0.982
_reflns_number_gt 9466
_reflns_number_total 10177
_reflns_threshold_expression 'I > 2\s(I)'
_cod_data_source_file jo5b00708_si_002.cif
_cod_data_source_block dm15006
_cod_depositor_comments 'Adding full bibliography for 4030975.cif.'
_cod_database_code 4030975
_shelx_space_group_comment
; 
The symmetry employed for this shelxl refinement is uniquely defined 
by the following loop, which should always be used as a source of 
symmetry information in preference to the above space-group names. 
They are only intended as comments. 
;
_shelx_estimated_absorpt_t_min 0.833
_shelx_estimated_absorpt_t_max 0.914
_shelxl_version_number 2013-4

loop_
_space_group_symop_operation_xyz
'x, y, z'
'-x, y+1/2, -z'

loop_
_atom_site_label
_atom_site_type_symbol
_atom_site_fract_x
_atom_site_fract_y
_atom_site_fract_z
_atom_site_U_iso_or_equiv
_atom_site_adp_type
_atom_site_occupancy
_atom_site_site_symmetry_order
_atom_site_calc_flag
_atom_site_refinement_flags_posn
_atom_site_refinement_flags_adp
N1 N 0.7540(9) 0.6374(3) 0.1984(5) 0.0431(17) Uani 1 1 d . .
N2 N 0.7909(10) 0.4894(3) 0.2667(5) 0.0433(17) Uani 1 1 d . .
N3 N 0.7106(9) 0.4846(3) 0.0293(4) 0.0377(15) Uani 1 1 d . .
H3A H 0.7574 0.4555 0.0217 0.045 Uiso 1 1 calc R U
N4 N 0.9663(9) 0.2011(3) 0.3009(5) 0.0418(16) Uani 1 1 d . .
N5 N 1.0029(8) 0.3503(3) 0.2336(4) 0.0355(14) Uani 1 1 d . .
N6 N 0.9193(9) 0.3528(3) 0.4691(5) 0.0404(16) Uani 1 1 d . .
H6 H 0.9688 0.3814 0.4765 0.048 Uiso 1 1 calc R U
O1 O 0.5073(7) 0.6183(3) 0.1765(5) 0.0481(15) Uani 1 1 d . .
O2 O 0.9726(7) 0.4947(2) 0.1535(5) 0.0451(15) Uani 1 1 d . .
O3 O 0.7078(9) 0.6166(3) -0.1354(5) 0.0541(17) Uani 1 1 d . .
O4 O 0.5063(8) 0.6484(3) -0.0606(5) 0.0542(17) Uani 1 1 d . .
O5 O 0.8483(7) 0.4972(3) -0.1403(5) 0.0545(17) Uani 1 1 d . .
O6 O 0.6288(9) 0.5181(3) -0.2091(4) 0.0556(18) Uani 1 1 d . .
O7 O 0.4803(9) 0.4345(3) -0.0701(7) 0.069(2) Uani 1 1 d . .
O8 O 0.3630(8) 0.5118(3) -0.0777(6) 0.0587(19) Uani 1 1 d . .
O9 O 0.7122(8) 0.2197(3) 0.3210(5) 0.0541(17) Uani 1 1 d . .
O10 O 1.1793(8) 0.3400(4) 0.3556(5) 0.062(2) Uani 1 1 d . .
O11 O 0.9093(8) 0.2239(3) 0.6366(5) 0.0573(18) Uani 1 1 d . .
O12 O 0.7083(9) 0.1914(3) 0.5601(5) 0.0541(17) Uani 1 1 d . .
O13 O 1.0436(9) 0.3427(3) 0.6402(6) 0.063(2) Uani 1 1 d . .
O14 O 0.8231(9) 0.3252(4) 0.7089(5) 0.0611(19) Uani 1 1 d . .
O15 O 0.6839(9) 0.4062(3) 0.5552(7) 0.069(2) Uani 1 1 d . .
O16 O 0.5652(8) 0.3297(2) 0.5730(6) 0.0572(18) Uani 1 1 d . .
C1 C 0.8926(9) 0.6284(3) 0.1492(7) 0.0392(19) Uani 1 1 d . .
C2 C 1.0283(12) 0.6520(4) 0.1639(8) 0.052(2) Uani 1 1 d . .
H2 H 1.0441 0.6747 0.2142 0.063 Uiso 1 1 calc R U
C3 C 1.1420(11) 0.6400(4) 0.0994(7) 0.053(2) Uani 1 1 d . .
H3 H 1.2379 0.6536 0.1085 0.064 Uiso 1 1 calc R U
C4 C 1.1139(11) 0.6081(4) 0.0215(7) 0.049(2) Uani 1 1 d . .
H4 H 1.1901 0.6026 -0.0225 0.059 Uiso 1 1 calc R U
C5 C 0.9747(11) 0.5840(4) 0.0075(8) 0.049(2) Uani 1 1 d . .
H5 H 0.9576 0.5612 -0.0425 0.059 Uiso 1 1 calc R U
C6 C 0.8634(8) 0.5961(3) 0.0727(5) 0.0324(15) Uani 1 1 d . .
C7 C 0.7011(9) 0.5741(3) 0.0814(5) 0.0300(15) Uani 1 1 d . .
C8 C 0.6361(11) 0.6112(3) 0.1577(6) 0.0383(19) Uani 1 1 d . .
C9 C 0.7368(13) 0.6755(4) 0.2739(7) 0.053(2) Uani 1 1 d . .
H9A H 0.6634 0.7011 0.2557 0.080 Uiso 1 1 calc R U
H9B H 0.8314 0.6924 0.2853 0.080 Uiso 1 1 calc R U
H9C H 0.7042 0.6581 0.3305 0.080 Uiso 1 1 calc R U
C10 C 0.5988(9) 0.5677(3) -0.0045(6) 0.0298(15) Uani 1 1 d . .
H10 H 0.4954 0.5681 0.0195 0.036 Uiso 1 1 calc R U
C11 C 0.6277(9) 0.5116(3) -0.0423(6) 0.0330(16) Uani 1 1 d . .
C12 C 0.7031(9) 0.5147(3) 0.1188(5) 0.0309(15) Uani 1 1 d . .
C13 C 0.8358(9) 0.4997(3) 0.1766(5) 0.0282(15) Uani 1 1 d . .
C14 C 0.6313(10) 0.4878(3) 0.2721(6) 0.0384(18) Uani 1 1 d . .
C15 C 0.5738(8) 0.5012(3) 0.1815(6) 0.0306(16) Uani 1 1 d . .
C16 C 0.4123(8) 0.5008(3) 0.1693(6) 0.0306(15) Uani 1 1 d . .
H16 H 0.3683 0.5091 0.1115 0.037 Uiso 1 1 calc R U
C17 C 0.3273(12) 0.4876(4) 0.2461(7) 0.054(2) Uani 1 1 d . .
H17 H 0.2231 0.4877 0.2403 0.064 Uiso 1 1 calc R U
C18 C 0.3906(15) 0.4741(5) 0.3323(6) 0.061(3) Uani 1 1 d . .
H18 H 0.3274 0.4645 0.3818 0.073 Uiso 1 1 calc R U
C19 C 0.5439(11) 0.4744(4) 0.3475(6) 0.0425(19) Uani 1 1 d . .
H19 H 0.5853 0.4659 0.4060 0.051 Uiso 1 1 calc R U
C20 C 0.8952(15) 0.4695(3) 0.3419(5) 0.051(3) Uani 1 1 d . .
H20A H 0.8485 0.4399 0.3731 0.061 Uiso 1 1 calc R U
H20B H 0.9869 0.4572 0.3122 0.061 Uiso 1 1 calc R U
C21 C 0.9347(10) 0.5095(3) 0.4147(6) 0.0387(17) Uani 1 1 d . .
C22 C 1.0328(17) 0.4954(5) 0.4874(8) 0.071(3) Uani 1 1 d . .
H22 H 1.0665 0.4611 0.4928 0.086 Uiso 1 1 calc R U
C23 C 1.079(2) 0.5328(6) 0.5508(10) 0.093(5) Uani 1 1 d . .
H23 H 1.1453 0.5230 0.5985 0.111 Uiso 1 1 calc R U
C24 C 1.0326(19) 0.5834(5) 0.5473(9) 0.079(4) Uani 1 1 d . .
H24 H 1.0676 0.6077 0.5910 0.095 Uiso 1 1 calc R U
C25 C 0.934(2) 0.5976(5) 0.4787(9) 0.086(5) Uani 1 1 d . .
H25 H 0.8968 0.6315 0.4784 0.103 Uiso 1 1 calc R U
C26 C 0.8866(14) 0.5627(4) 0.4084(7) 0.056(3) Uani 1 1 d . .
H26 H 0.8254 0.5738 0.3589 0.067 Uiso 1 1 calc R U
C27 C 0.6105(10) 0.6133(3) -0.0765(6) 0.0357(16) Uani 1 1 d . .
C28 C 0.4985(14) 0.6935(4) -0.1212(9) 0.063(3) Uani 1 1 d . .
H28A H 0.4681 0.6832 -0.1844 0.075 Uiso 1 1 calc R U
H28B H 0.5962 0.7102 -0.1251 0.075 Uiso 1 1 calc R U
C29 C 0.3863(17) 0.7301(5) -0.0800(11) 0.080(4) Uani 1 1 d . .
H29A H 0.2920 0.7124 -0.0722 0.119 Uiso 1 1 calc R U
H29B H 0.3732 0.7594 -0.1216 0.119 Uiso 1 1 calc R U
H29C H 0.4213 0.7422 -0.0196 0.119 Uiso 1 1 calc R U
C30 C 0.7145(11) 0.5090(4) -0.1382(6) 0.0418(19) Uani 1 1 d . .
C31 C 0.7039(16) 0.5186(6) -0.3040(6) 0.068(3) Uani 1 1 d D .
H31A H 0.7880 0.5428 -0.3043 0.082 Uiso 1 1 calc R U
H31B H 0.7402 0.4841 -0.3203 0.082 Uiso 1 1 calc R U
C32 C 0.586(2) 0.5358(8) -0.3711(9) 0.113(6) Uani 1 1 d D .
H32A H 0.5134 0.5084 -0.3791 0.170 Uiso 1 1 calc R U
H32B H 0.6309 0.5439 -0.4310 0.170 Uiso 1 1 calc R U
H32C H 0.5368 0.5664 -0.3466 0.170 Uiso 1 1 calc R U
C33 C 0.4821(9) 0.4808(4) -0.0632(6) 0.0393(19) Uani 1 1 d . .
C34 C 0.2317(13) 0.4884(6) -0.1137(11) 0.089(4) Uani 1 1 d D U
H34A H 0.2247 0.4542 -0.0844 0.106 Uiso 1 1 calc R U
H34B H 0.1479 0.5086 -0.0896 0.106 Uiso 1 1 calc R U
C35 C 0.205(2) 0.4810(10) -0.2101(12) 0.123(5) Uani 1 1 d D U
H35A H 0.2122 0.5139 -0.2423 0.184 Uiso 1 1 calc R U
H35B H 0.1063 0.4667 -0.2189 0.184 Uiso 1 1 calc R U
H35C H 0.2785 0.4573 -0.2353 0.184 Uiso 1 1 calc R U
C36 C 1.0966(10) 0.2081(3) 0.3552(6) 0.0352(16) Uani 1 1 d . .
C37 C 1.2356(12) 0.1860(4) 0.3407(7) 0.051(2) Uani 1 1 d . .
H37 H 1.2530 0.1640 0.2896 0.061 Uiso 1 1 calc R U
C38 C 1.3523(12) 0.1981(4) 0.4065(8) 0.055(2) Uani 1 1 d . .
H38 H 1.4486 0.1848 0.3972 0.067 Uiso 1 1 calc R U
C39 C 1.3230(12) 0.2286(4) 0.4820(9) 0.058(3) Uani 1 1 d . .
H39 H 1.3988 0.2345 0.5261 0.070 Uiso 1 1 calc R U
C40 C 1.1811(9) 0.2518(3) 0.4962(7) 0.0393(17) Uani 1 1 d . .
H40 H 1.1652 0.2733 0.5482 0.047 Uiso 1 1 calc R U
C41 C 1.0640(9) 0.2425(3) 0.4323(6) 0.0346(16) Uani 1 1 d . .
C42 C 0.9099(8) 0.2630(3) 0.4182(5) 0.0306(15) Uani 1 1 d . .
C43 C 0.8421(9) 0.2262(3) 0.3416(6) 0.0356(17) Uani 1 1 d . .
C44 C 0.9485(14) 0.1628(4) 0.2250(7) 0.054(2) Uani 1 1 d . .
H44A H 1.0155 0.1712 0.1740 0.081 Uiso 1 1 calc R U
H44B H 0.8466 0.1635 0.2026 0.081 Uiso 1 1 calc R U
H44C H 0.9716 0.1286 0.2487 0.081 Uiso 1 1 calc R U
C45 C 0.8019(9) 0.2682(4) 0.5035(6) 0.0385(18) Uani 1 1 d . .
H46 H 0.6993 0.2666 0.4784 0.046 Uiso 1 1 calc R U
C46 C 0.8288(9) 0.3275(3) 0.5407(5) 0.0323(15) Uani 1 1 d . .
C47 C 0.9128(9) 0.3217(3) 0.3813(6) 0.0353(16) Uani 1 1 d . .
C48 C 1.0535(9) 0.3382(3) 0.3223(6) 0.0344(16) Uani 1 1 d . .
C49 C 0.8503(10) 0.3503(3) 0.2294(5) 0.0338(16) Uani 1 1 d . .
C50 C 0.7822(11) 0.3348(4) 0.3148(7) 0.045(2) Uani 1 1 d . .
C51 C 0.6354(11) 0.3358(3) 0.3210(6) 0.041(2) Uani 1 1 d . .
H51 H 0.5883 0.3270 0.3775 0.049 Uiso 1 1 calc R U
C52 C 0.5499(13) 0.3501(3) 0.2425(8) 0.052(3) Uani 1 1 d . .
H52 H 0.4458 0.3483 0.2478 0.062 Uiso 1 1 calc R U
C53 C 0.6072(16) 0.3661(4) 0.1600(8) 0.061(3) Uani 1 1 d . .
H53 H 0.5456 0.3769 0.1106 0.073 Uiso 1 1 calc R U
C54 C 0.7598(15) 0.3660(4) 0.1515(8) 0.057(3) Uani 1 1 d . .
H54 H 0.8045 0.3761 0.0949 0.068 Uiso 1 1 calc R U
C55 C 1.1090(14) 0.3683(3) 0.1596(7) 0.052(2) Uani 1 1 d . .
H55A H 1.0664 0.3987 0.1285 0.062 Uiso 1 1 calc R U
H55B H 1.2019 0.3791 0.1897 0.062 Uiso 1 1 calc R U
C56 C 1.1437(10) 0.3291(3) 0.0881(6) 0.0390(17) Uani 1 1 d . .
C57 C 1.2420(14) 0.3425(5) 0.0183(7) 0.064(3) Uani 1 1 d . .
H57 H 1.2805 0.3763 0.0177 0.077 Uiso 1 1 calc R U
C58 C 1.2869(19) 0.3084(7) -0.0509(9) 0.091(5) Uani 1 1 d . .
H58 H 1.3532 0.3189 -0.0981 0.109 Uiso 1 1 calc R U
C59 C 1.2303(19) 0.2573(6) -0.0488(9) 0.084(4) Uani 1 1 d . .
H59 H 1.2614 0.2329 -0.0935 0.101 Uiso 1 1 calc R U
C60 C 1.1320(19) 0.2440(5) 0.0175(10) 0.083(4) Uani 1 1 d . .
H60 H 1.0920 0.2105 0.0185 0.099 Uiso 1 1 calc R U
C61 C 1.0891(15) 0.2797(4) 0.0848(8) 0.064(3) Uani 1 1 d . .
H61 H 1.0193 0.2696 0.1301 0.076 Uiso 1 1 calc R U
C62 C 0.8146(10) 0.2271(3) 0.5746(6) 0.0398(18) Uani 1 1 d . .
C63 C 0.7048(15) 0.1472(4) 0.6266(8) 0.063(3) Uani 1 1 d D U
H63A H 0.6719 0.1585 0.6887 0.076 Uiso 1 1 calc R U
H63B H 0.8035 0.1313 0.6322 0.076 Uiso 1 1 calc R U
C64 C 0.5924(17) 0.1086(5) 0.5837(10) 0.075(3) Uani 1 1 d D U
H64A H 0.4977 0.1258 0.5742 0.113 Uiso 1 1 calc R U
H64B H 0.5792 0.0796 0.6260 0.113 Uiso 1 1 calc R U
H64C H 0.6300 0.0962 0.5241 0.113 Uiso 1 1 calc R U
C65 C 0.9156(11) 0.3311(4) 0.6346(7) 0.044(2) Uani 1 1 d . .
C66 C 0.895(2) 0.3245(11) 0.8015(9) 0.113(6) Uani 1 1 d D U
H66A H 0.9462 0.3574 0.8119 0.135 Uiso 1 1 calc R U
H66B H 0.9690 0.2967 0.8035 0.135 Uiso 1 1 calc R U
C67 C 0.783(3) 0.3162(11) 0.8771(11) 0.127(6) Uani 1 1 d D U
H67A H 0.7166 0.3456 0.8798 0.191 Uiso 1 1 calc R U
H67B H 0.8344 0.3125 0.9366 0.191 Uiso 1 1 calc R U
H67C H 0.7268 0.2851 0.8641 0.191 Uiso 1 1 calc R U
C68 C 0.6838(11) 0.3585(3) 0.5573(6) 0.042(2) Uani 1 1 d . .
C69 C 0.4272(14) 0.3554(6) 0.6013(11) 0.084(4) Uani 1 1 d D U
H69A H 0.3431 0.3458 0.5612 0.101 Uiso 1 1 calc R U
H69B H 0.4375 0.3931 0.6028 0.101 Uiso 1 1 calc R U
C70 C 0.414(2) 0.3321(8) 0.7003(12) 0.111(5) Uani 1 1 d D U
H70A H 0.4438 0.2961 0.6988 0.167 Uiso 1 1 calc R U
H70B H 0.3114 0.3345 0.7213 0.167 Uiso 1 1 calc R U
H70C H 0.4777 0.3510 0.7430 0.167 Uiso 1 1 calc R U

loop_
_atom_site_aniso_label
_atom_site_aniso_U_11
_atom_site_aniso_U_22
_atom_site_aniso_U_33
_atom_site_aniso_U_23
_atom_site_aniso_U_13
_atom_site_aniso_U_12
N1 0.058(5) 0.035(3) 0.036(3) -0.003(3) 0.002(3) 0.006(3)
N2 0.050(4) 0.044(4) 0.036(4) 0.008(3) -0.004(3) 0.003(3)
N3 0.046(4) 0.037(3) 0.031(3) -0.005(3) -0.007(3) 0.007(3)
N4 0.040(4) 0.046(4) 0.040(4) -0.011(3) 0.006(3) 0.012(3)
N5 0.036(4) 0.038(3) 0.032(3) 0.001(3) 0.003(3) 0.001(3)
N6 0.045(4) 0.034(3) 0.042(4) 0.001(3) -0.002(3) -0.008(3)
O1 0.035(3) 0.057(4) 0.053(3) -0.011(3) 0.001(3) 0.004(3)
O2 0.030(3) 0.040(3) 0.065(4) 0.025(3) 0.008(3) 0.012(2)
O3 0.052(4) 0.059(4) 0.052(4) 0.022(3) 0.013(3) 0.003(3)
O4 0.053(4) 0.052(4) 0.058(4) 0.021(3) 0.005(3) 0.016(3)
O5 0.032(3) 0.088(5) 0.043(3) -0.019(3) 0.005(3) 0.004(3)
O6 0.055(4) 0.083(5) 0.029(3) 0.006(3) 0.012(3) 0.002(4)
O7 0.061(5) 0.038(3) 0.108(6) -0.002(4) -0.015(5) -0.010(3)
O8 0.037(3) 0.063(4) 0.075(5) -0.019(4) -0.027(3) 0.008(3)
O9 0.041(4) 0.060(4) 0.061(4) -0.022(3) -0.019(3) -0.005(3)
O10 0.033(4) 0.091(5) 0.062(4) 0.021(4) -0.003(3) -0.011(3)
O11 0.054(4) 0.067(4) 0.051(4) 0.021(3) -0.028(3) -0.016(3)
O12 0.067(4) 0.047(3) 0.049(4) 0.012(3) -0.010(3) -0.008(3)
O13 0.051(5) 0.079(5) 0.059(4) -0.022(4) -0.015(3) 0.003(4)
O14 0.047(4) 0.104(6) 0.033(3) -0.011(3) 0.011(3) 0.001(4)
O15 0.059(5) 0.050(4) 0.098(6) -0.006(4) 0.017(4) 0.002(3)
O16 0.042(4) 0.043(3) 0.087(5) -0.007(3) 0.008(3) 0.000(3)
C1 0.021(4) 0.042(4) 0.055(5) -0.007(4) 0.009(3) -0.015(3)
C2 0.052(6) 0.042(4) 0.063(6) -0.001(4) -0.023(5) -0.012(4)
C3 0.033(5) 0.068(6) 0.058(6) 0.007(5) 0.000(4) -0.011(4)
C4 0.031(5) 0.057(5) 0.060(6) -0.002(4) 0.014(4) -0.009(4)
C5 0.031(5) 0.067(6) 0.049(5) -0.002(5) -0.002(4) -0.012(4)
C6 0.023(4) 0.041(4) 0.033(3) 0.001(3) 0.005(3) -0.004(3)
C7 0.029(4) 0.029(3) 0.032(3) 0.004(3) 0.006(3) -0.001(3)
C8 0.049(5) 0.030(4) 0.036(4) 0.004(3) 0.007(4) 0.004(3)
C9 0.072(7) 0.052(5) 0.036(4) -0.009(4) 0.011(4) 0.000(5)
C10 0.031(4) 0.026(3) 0.032(4) 0.002(3) 0.002(3) -0.002(3)
C11 0.022(4) 0.044(4) 0.033(4) 0.002(3) -0.004(3) 0.001(3)
C12 0.030(4) 0.035(4) 0.027(3) 0.005(3) -0.005(3) -0.003(3)
C13 0.027(4) 0.029(4) 0.029(3) 0.004(3) 0.000(3) 0.009(3)
C14 0.039(4) 0.038(4) 0.039(4) 0.002(3) 0.008(3) 0.002(3)
C15 0.013(3) 0.034(4) 0.045(4) 0.009(3) 0.000(3) -0.005(3)
C16 0.023(4) 0.034(3) 0.035(4) 0.015(3) 0.004(3) 0.007(3)
C17 0.047(6) 0.056(5) 0.057(5) 0.011(4) 0.001(4) -0.004(4)
C18 0.084(8) 0.073(7) 0.026(4) 0.009(4) 0.017(5) 0.000(6)
C19 0.048(5) 0.051(5) 0.029(4) 0.006(3) -0.004(3) 0.000(4)
C20 0.097(8) 0.035(4) 0.021(4) 0.007(3) -0.010(5) 0.005(5)
C21 0.037(4) 0.045(4) 0.034(4) -0.001(3) -0.009(3) 0.003(3)
C22 0.097(9) 0.071(7) 0.046(5) 0.011(5) -0.040(6) 0.003(6)
C23 0.117(12) 0.097(10) 0.064(8) -0.012(7) -0.058(9) 0.000(9)
C24 0.107(11) 0.070(7) 0.060(7) -0.021(6) -0.024(7) -0.028(7)
C25 0.141(14) 0.052(6) 0.064(7) -0.017(5) -0.035(9) 0.010(7)
C26 0.083(8) 0.044(5) 0.041(5) -0.010(4) -0.010(5) 0.013(5)
C27 0.039(4) 0.033(4) 0.035(4) 0.001(3) -0.001(3) 0.007(3)
C28 0.068(7) 0.048(5) 0.072(7) 0.025(5) 0.002(6) 0.022(5)
C29 0.078(8) 0.062(7) 0.098(9) 0.027(7) 0.016(8) 0.014(6)
C30 0.042(5) 0.055(5) 0.028(4) -0.009(3) 0.009(3) 0.001(4)
C31 0.086(8) 0.092(8) 0.026(4) 0.002(4) 0.010(5) 0.000(7)
C32 0.150(17) 0.148(15) 0.041(6) 0.018(8) -0.013(9) -0.018(13)
C33 0.030(4) 0.053(5) 0.035(4) 0.006(3) -0.009(3) -0.003(3)
C34 0.036(6) 0.111(9) 0.118(9) -0.054(8) -0.047(6) 0.006(5)
C35 0.085(9) 0.161(12) 0.122(11) -0.036(10) -0.036(8) -0.010(8)
C36 0.041(4) 0.033(3) 0.032(4) -0.004(3) 0.009(3) 0.001(3)
C37 0.055(6) 0.050(5) 0.048(5) 0.008(4) 0.015(4) 0.003(4)
C38 0.041(5) 0.054(5) 0.071(7) 0.000(5) -0.007(5) 0.009(4)
C39 0.046(6) 0.055(5) 0.074(7) 0.011(5) -0.008(5) -0.003(4)
C40 0.032(4) 0.035(4) 0.051(4) -0.008(3) -0.001(4) 0.005(3)
C41 0.032(4) 0.032(4) 0.040(4) 0.003(3) 0.002(3) 0.000(3)
C42 0.025(4) 0.041(4) 0.025(3) -0.001(3) 0.002(3) -0.002(3)
C43 0.038(5) 0.030(4) 0.038(4) 0.002(3) 0.011(3) 0.006(3)
C44 0.065(6) 0.055(5) 0.043(5) -0.016(4) 0.010(4) 0.003(5)
C45 0.021(4) 0.068(5) 0.028(3) 0.010(4) 0.000(3) 0.011(3)
C46 0.030(4) 0.038(4) 0.029(4) -0.007(3) -0.003(3) 0.000(3)
C47 0.028(4) 0.041(4) 0.037(4) 0.001(3) 0.000(3) -0.007(3)
C48 0.027(4) 0.038(4) 0.038(4) -0.003(3) 0.008(3) 0.002(3)
C49 0.037(4) 0.036(4) 0.028(3) -0.004(3) -0.002(3) 0.001(3)
C50 0.040(5) 0.045(5) 0.050(5) -0.008(4) -0.004(4) 0.001(4)
C51 0.040(5) 0.038(4) 0.044(4) -0.003(4) 0.001(4) 0.017(3)
C52 0.055(6) 0.031(4) 0.070(6) -0.012(4) -0.030(5) 0.011(4)
C53 0.079(8) 0.042(5) 0.062(7) 0.003(4) -0.027(6) 0.010(5)
C54 0.077(8) 0.044(5) 0.050(6) 0.005(4) -0.020(5) -0.003(5)
C55 0.072(7) 0.032(4) 0.051(5) 0.004(4) 0.021(5) -0.005(4)
C56 0.037(4) 0.046(4) 0.034(4) 0.006(3) 0.000(3) -0.003(3)
C57 0.072(7) 0.074(6) 0.046(5) -0.006(5) 0.016(5) -0.018(6)
C58 0.096(10) 0.134(13) 0.044(6) -0.012(7) 0.035(7) -0.005(10)
C59 0.096(10) 0.100(10) 0.057(7) -0.028(7) 0.013(7) -0.012(8)
C60 0.094(10) 0.076(8) 0.079(8) -0.031(7) 0.022(8) -0.013(7)
C61 0.083(8) 0.056(5) 0.052(6) -0.003(5) 0.026(6) -0.007(6)
C62 0.038(4) 0.044(4) 0.038(4) 0.002(4) 0.009(3) -0.007(4)
C63 0.085(7) 0.047(5) 0.057(5) 0.019(4) 0.006(5) -0.017(5)
C64 0.094(8) 0.055(5) 0.077(6) 0.020(5) -0.004(6) -0.028(5)
C65 0.046(5) 0.045(4) 0.041(4) 0.002(4) -0.006(4) 0.000(4)
C66 0.113(12) 0.184(16) 0.041(5) -0.009(8) -0.006(7) -0.016(11)
C67 0.132(13) 0.196(16) 0.053(6) -0.009(9) 0.008(8) -0.019(12)
C68 0.044(5) 0.039(4) 0.044(5) -0.010(3) 0.001(4) 0.000(3)
C69 0.040(6) 0.091(8) 0.120(9) -0.037(8) 0.023(6) -0.008(5)
C70 0.078(8) 0.139(10) 0.118(10) -0.034(9) 0.047(7) 0.008(8)

loop_
_atom_type_symbol
_atom_type_description
_atom_type_scat_dispersion_real
_atom_type_scat_dispersion_imag
_atom_type_scat_source
C C 0.0181 0.0091 'International Tables Vol C Tables 4.2.6.8 and 6.1.1.4'
H H 0.0000 0.0000 'International Tables Vol C Tables 4.2.6.8 and 6.1.1.4'
N N 0.0311 0.0180 'International Tables Vol C Tables 4.2.6.8 and 6.1.1.4'
O O 0.0492 0.0322 'International Tables Vol C Tables 4.2.6.8 and 6.1.1.4'

loop_
_geom_angle_atom_site_label_1
_geom_angle_atom_site_label_2
_geom_angle_atom_site_label_3
_geom_angle
C8 N1 C1 112.1(6)
C8 N1 C9 123.7(8)
C1 N1 C9 123.6(8)
C13 N2 C14 110.5(8)
C13 N2 C20 123.2(8)
C14 N2 C20 124.6(8)
C11 N3 C12 109.3(6)
C11 N3 H3A 125.3
C12 N3 H3A 125.3
C36 N4 C43 111.5(6)
C36 N4 C44 125.3(7)
C43 N4 C44 121.6(8)
C49 N5 C48 111.7(7)
C49 N5 C55 127.2(8)
C48 N5 C55 120.5(8)
C46 N6 C47 109.0(6)
C46 N6 H6 125.5
C47 N6 H6 125.5
C27 O4 C28 118.8(8)
C30 O6 C31 115.9(8)
C33 O8 C34 117.4(8)
C62 O12 C63 116.4(8)
C65 O14 C66 115.9(10)
C68 O16 C69 118.4(8)
C2 C1 C6 123.2(8)
C2 C1 N1 128.0(8)
C6 C1 N1 108.2(7)
C1 C2 C3 116.4(9)
C1 C2 H2 121.8
C3 C2 H2 121.8
C4 C3 C2 121.0(8)
C4 C3 H3 119.5
C2 C3 H3 119.5
C3 C4 C5 121.9(9)
C3 C4 H4 119.1
C5 C4 H4 119.1
C6 C5 C4 116.1(9)
C6 C5 H5 121.9
C4 C5 H5 121.9
C5 C6 C1 121.2(7)
C5 C6 C7 129.4(7)
C1 C6 C7 109.2(6)
C10 C7 C8 113.4(6)
C10 C7 C6 122.0(6)
C8 C7 C6 100.3(6)
C10 C7 C12 99.6(5)
C8 C7 C12 110.8(6)
C6 C7 C12 111.0(6)
O1 C8 N1 124.6(8)
O1 C8 C7 127.5(8)
N1 C8 C7 107.8(7)
N1 C9 H9A 109.5
N1 C9 H9B 109.5
H9A C9 H9B 109.5
N1 C9 H9C 109.5
H9A C9 H9C 109.5
H9B C9 H9C 109.5
C7 C10 C27 113.7(6)
C7 C10 C11 105.9(6)
C27 C10 C11 117.2(6)
C7 C10 H10 106.5
C27 C10 H10 106.5
C11 C10 H10 106.5
N3 C11 C33 108.7(7)
N3 C11 C10 106.7(6)
C33 C11 C10 113.5(7)
N3 C11 C30 109.8(7)
C33 C11 C30 103.1(6)
C10 C11 C30 114.9(7)
N3 C12 C13 107.5(6)
N3 C12 C15 114.9(7)
C13 C12 C15 103.0(6)
N3 C12 C7 102.2(6)
C13 C12 C7 115.7(6)
C15 C12 C7 113.9(6)
O2 C13 N2 120.3(7)
O2 C13 C12 130.3(7)
N2 C13 C12 109.4(7)
C19 C14 C15 124.1(8)
C19 C14 N2 128.3(8)
C15 C14 N2 107.6(7)
C14 C15 C16 117.6(7)
C14 C15 C12 108.3(6)
C16 C15 C12 134.0(7)
C17 C16 C15 117.1(8)
C17 C16 H16 121.4
C15 C16 H16 121.4
C16 C17 C18 122.4(10)
C16 C17 H17 118.8
C18 C17 H17 118.8
C19 C18 C17 122.4(9)
C19 C18 H18 118.8
C17 C18 H18 118.8
C14 C19 C18 116.3(8)
C14 C19 H19 121.8
C18 C19 H19 121.8
C21 C20 N2 113.6(7)
C21 C20 H20A 108.9
N2 C20 H20A 108.8
C21 C20 H20B 108.8
N2 C20 H20B 108.8
H20A C20 H20B 107.7
C22 C21 C26 118.7(9)
C22 C21 C20 118.5(9)
C26 C21 C20 122.6(8)
C23 C22 C21 119.2(11)
C23 C22 H22 120.4
C21 C22 H22 120.4
C24 C23 C22 123.2(12)
C24 C23 H23 118.4
C22 C23 H23 118.4
C25 C24 C23 118.5(10)
C25 C24 H24 120.8
C23 C24 H24 120.8
C24 C25 C26 122.1(11)
C24 C25 H25 118.9
C26 C25 H25 118.9
C25 C26 C21 118.1(10)
C25 C26 H26 120.9
C21 C26 H26 120.9
O3 C27 O4 125.3(8)
O3 C27 C10 123.8(7)
O4 C27 C10 110.8(7)
O4 C28 C29 107.7(9)
O4 C28 H28A 110.2
C29 C28 H28A 110.2
O4 C28 H28B 110.2
C29 C28 H28B 110.2
H28A C28 H28B 108.5
C28 C29 H29A 109.5
C28 C29 H29B 109.5
H29A C29 H29B 109.5
C28 C29 H29C 109.5
H29A C29 H29C 109.5
H29B C29 H29C 109.5
O5 C30 O6 127.1(8)
O5 C30 C11 120.7(8)
O6 C30 C11 112.2(7)
C32 C31 O6 105.1(11)
C32 C31 H31A 110.7
O6 C31 H31A 110.7
C32 C31 H31B 110.7
O6 C31 H31B 110.7
H31A C31 H31B 108.8
C31 C32 H32A 109.5
C31 C32 H32B 109.5
H32A C32 H32B 109.5
C31 C32 H32C 109.5
H32A C32 H32C 109.5
H32B C32 H32C 109.5
O7 C33 O8 124.5(8)
O7 C33 C11 122.4(8)
O8 C33 C11 113.0(7)
C35 C34 O8 123.4(15)
C35 C34 H34A 106.5
O8 C34 H34A 106.5
C35 C34 H34B 106.4
O8 C34 H34B 106.5
H34A C34 H34B 106.5
C34 C35 H35A 109.5
C34 C35 H35B 109.5
H35A C35 H35B 109.5
C34 C35 H35C 109.4
H35A C35 H35C 109.5
H35B C35 H35C 109.5
C37 C36 N4 127.5(8)
C37 C36 C41 123.3(9)
N4 C36 C41 109.2(7)
C36 C37 C38 117.9(9)
C36 C37 H37 121.0
C38 C37 H37 121.0
C39 C38 C37 120.0(10)
C39 C38 H38 120.0
C37 C38 H38 120.0
C38 C39 C40 121.9(10)
C38 C39 H39 119.0
C40 C39 H39 119.0
C41 C40 C39 120.3(9)
C41 C40 H40 119.9
C39 C40 H40 119.9
C40 C41 C36 116.5(8)
C40 C41 C42 135.7(8)
C36 C41 C42 107.7(7)
C41 C42 C45 120.0(7)
C41 C42 C43 103.7(6)
C45 C42 C43 110.7(6)
C41 C42 C47 111.4(6)
C45 C42 C47 100.7(6)
C43 C42 C47 110.4(6)
O9 C43 N4 126.4(8)
O9 C43 C42 128.6(7)
N4 C43 C42 105.0(7)
N4 C44 H44A 109.5
N4 C44 H44B 109.5
H44A C44 H44B 109.5
N4 C44 H44C 109.5
H44A C44 H44C 109.5
H44B C44 H44C 109.5
C62 C45 C42 115.3(7)
C62 C45 C46 116.0(7)
C42 C45 C46 103.9(6)
C62 C45 H46 107.0
C42 C45 H46 107.0
C46 C45 H46 107.0
N6 C46 C68 110.1(7)
N6 C46 C65 107.3(7)
C68 C46 C65 105.0(6)
N6 C46 C45 105.9(6)
C68 C46 C45 114.2(6)
C65 C46 C45 114.1(6)
N6 C47 C50 115.3(7)
N6 C47 C48 105.8(6)
C50 C47 C48 102.7(7)
N6 C47 C42 103.6(6)
C50 C47 C42 113.3(7)
C48 C47 C42 116.3(7)
O10 C48 N5 130.5(8)
O10 C48 C47 122.8(7)
N5 C48 C47 106.7(7)
N5 C49 C50 113.1(8)
N5 C49 C54 126.8(9)
C50 C49 C54 120.1(9)
C51 C50 C49 118.7(10)
C51 C50 C47 136.1(10)
C49 C50 C47 105.2(8)
C50 C51 C52 119.7(10)
C50 C51 H51 120.1
C52 C51 H51 120.1
C53 C52 C51 124.5(11)
C53 C52 H52 117.7
C51 C52 H52 117.7
C52 C53 C54 117.2(10)
C52 C53 H53 121.4
C54 C53 H53 121.4
C53 C54 C49 119.7(11)
C53 C54 H54 120.2
C49 C54 H54 120.2
C56 C55 N5 114.2(7)
C56 C55 H55A 108.7
N5 C55 H55A 108.7
C56 C55 H55B 108.7
N5 C55 H55B 108.7
H55A C55 H55B 107.6
C61 C56 C57 116.1(9)
C61 C56 C55 126.2(8)
C57 C56 C55 117.7(8)
C56 C57 C58 123.0(12)
C56 C57 H57 118.5
C58 C57 H57 118.5
C57 C58 C59 118.3(12)
C57 C58 H58 120.9
C59 C58 H58 120.9
C60 C59 C58 119.3(12)
C60 C59 H59 120.3
C58 C59 H59 120.3
C59 C60 C61 120.2(13)
C59 C60 H60 119.9
C61 C60 H60 119.9
C56 C61 C60 123.0(11)
C56 C61 H61 118.5
C60 C61 H61 118.5
O11 C62 O12 123.8(8)
O11 C62 C45 126.7(8)
O12 C62 C45 109.5(8)
O12 C63 C64 104.9(9)
O12 C63 H63A 110.8
C64 C63 H63A 110.8
O12 C63 H63B 110.8
C64 C63 H63B 110.8
H63A C63 H63B 108.8
C63 C64 H64A 109.5
C63 C64 H64B 109.5
H64A C64 H64B 109.5
C63 C64 H64C 109.5
H64A C64 H64C 109.5
H64B C64 H64C 109.5
O13 C65 O14 124.6(10)
O13 C65 C46 123.9(9)
O14 C65 C46 111.1(8)
O14 C66 C67 111.1(14)
O14 C66 H66A 109.4
C67 C66 H66A 109.4
O14 C66 H66B 109.4
C67 C66 H66B 109.4
H66A C66 H66B 108.0
C66 C67 H67A 109.5
C66 C67 H67B 109.5
H67A C67 H67B 109.5
C66 C67 H67C 109.5
H67A C67 H67C 109.5
H67B C67 H67C 109.5
O15 C68 O16 124.6(9)
O15 C68 C46 120.9(9)
O16 C68 C46 114.4(7)
O16 C69 C70 98.2(12)
O16 C69 H69A 112.1
C70 C69 H69A 112.1
O16 C69 H69B 112.1
C70 C69 H69B 112.1
H69A C69 H69B 109.8
C69 C70 H70A 109.5
C69 C70 H70B 109.5
H70A C70 H70B 109.5
C69 C70 H70C 109.5
H70A C70 H70C 109.5
H70B C70 H70C 109.5

loop_
_geom_bond_atom_site_label_1
_geom_bond_atom_site_label_2
_geom_bond_distance
N1 C8 1.370(12)
N1 C1 1.434(11)
N1 C9 1.454(11)
N2 C13 1.360(11)
N2 C14 1.422(13)
N2 C20 1.501(12)
N3 C11 1.431(10)
N3 C12 1.482(10)
N3 H3A 0.8600
N4 C36 1.402(12)
N4 C43 1.402(10)
N4 C44 1.461(12)
N5 C49 1.358(12)
N5 C48 1.368(11)
N5 C55 1.483(11)
N6 C46 1.446(11)
N6 C47 1.476(11)
N6 H6 0.8600
O1 C8 1.190(12)
O2 C13 1.267(10)
O3 C27 1.204(11)
O4 C27 1.311(11)
O4 C28 1.439(11)
O5 C30 1.228(12)
O6 C30 1.281(12)
O6 C31 1.498(11)
O7 C33 1.189(12)
O8 C33 1.339(11)
O8 C34 1.407(12)
O9 C43 1.203(11)
O10 C48 1.214(11)
O11 C62 1.217(11)
O12 C62 1.330(11)
O12 C63 1.472(11)
O13 C65 1.179(13)
O14 C65 1.342(12)
O14 C66 1.457(16)
O15 C68 1.220(12)
O16 C68 1.306(12)
O16 C69 1.448(14)
C1 C2 1.364(12)
C1 C6 1.386(12)
C2 C3 1.396(15)
C2 H2 0.9300
C3 C4 1.395(15)
C3 H3 0.9300
C4 C5 1.397(13)
C4 H4 0.9300
C5 C6 1.387(13)
C5 H5 0.9300
C6 C7 1.554(10)
C7 C10 1.526(11)
C7 C8 1.550(10)
C7 C12 1.610(10)
C9 H9A 0.9600
C9 H9B 0.9600
C9 H9C 0.9600
C10 C27 1.551(11)
C10 C11 1.555(11)
C10 H10 0.9800
C11 C33 1.544(11)
C11 C30 1.561(11)
C12 C13 1.486(10)
C12 C15 1.493(10)
C14 C19 1.364(12)
C14 C15 1.421(12)
C15 C16 1.447(10)
C16 C17 1.366(12)
C16 H16 0.9300
C17 C18 1.387(15)
C17 H17 0.9300
C18 C19 1.380(17)
C18 H18 0.9300
C19 H19 0.9300
C20 C21 1.494(12)
C20 H20A 0.9700
C20 H20B 0.9700
C21 C22 1.395(13)
C21 C26 1.429(13)
C22 C23 1.374(18)
C22 H22 0.9300
C23 C24 1.36(2)
C23 H23 0.9300
C24 C25 1.36(2)
C24 H24 0.9300
C25 C26 1.402(15)
C25 H25 0.9300
C26 H26 0.9300
C28 C29 1.488(17)
C28 H28A 0.9700
C28 H28B 0.9700
C29 H29A 0.9600
C29 H29B 0.9600
C29 H29C 0.9600
C31 C32 1.482(18)
C31 H31A 0.9700
C31 H31B 0.9700
C32 H32A 0.9600
C32 H32B 0.9600
C32 H32C 0.9600
C34 C35 1.396(18)
C34 H34A 0.9700
C34 H34B 0.9700
C35 H35A 0.9600
C35 H35B 0.9600
C35 H35C 0.9600
C36 C37 1.374(14)
C36 C41 1.430(11)
C37 C38 1.427(15)
C37 H37 0.9300
C38 C39 1.349(17)
C38 H38 0.9300
C39 C40 1.409(14)
C39 H39 0.9300
C40 C41 1.398(12)
C40 H40 0.9300
C41 C42 1.481(11)
C42 C45 1.547(11)
C42 C43 1.556(11)
C42 C47 1.590(11)
C44 H44A 0.9600
C44 H44B 0.9600
C44 H44C 0.9600
C45 C62 1.459(12)
C45 C46 1.625(13)
C45 H46 0.9800
C46 C68 1.532(12)
C46 C65 1.539(11)
C47 C50 1.531(13)
C47 C48 1.562(11)
C49 C50 1.408(13)
C49 C54 1.422(13)
C50 C51 1.309(14)
C51 C52 1.394(14)
C51 H51 0.9300
C52 C53 1.337(18)
C52 H52 0.9300
C53 C54 1.36(2)
C53 H53 0.9300
C54 H54 0.9300
C55 C56 1.458(13)
C55 H55A 0.9700
C55 H55B 0.9700
C56 C61 1.354(14)
C56 C57 1.362(13)
C57 C58 1.371(18)
C57 H57 0.9300
C58 C59 1.40(2)
C58 H58 0.9300
C59 C60 1.33(2)
C59 H59 0.9300
C60 C61 1.372(16)
C60 H60 0.9300
C61 H61 0.9300
C63 C64 1.530(15)
C63 H63A 0.9700
C63 H63B 0.9700
C64 H64A 0.9600
C64 H64B 0.9600
C64 H64C 0.9600
C66 C67 1.471(19)
C66 H66A 0.9700
C66 H66B 0.9700
C67 H67A 0.9600
C67 H67B 0.9600
C67 H67C 0.9600
C69 C70 1.525(19)
C69 H69A 0.9700
C69 H69B 0.9700
C70 H70A 0.9600
C70 H70B 0.9600
C70 H70C 0.9600

loop_
_geom_torsion_atom_site_label_1
_geom_torsion_atom_site_label_2
_geom_torsion_atom_site_label_3
_geom_torsion_atom_site_label_4
_geom_torsion
C8 N1 C1 C2 172.9(10)
C9 N1 C1 C2 1.2(15)
C8 N1 C1 C6 1.1(10)
C9 N1 C1 C6 -170.6(8)
C6 C1 C2 C3 -2.8(15)
N1 C1 C2 C3 -173.5(9)
C1 C2 C3 C4 3.5(15)
C2 C3 C4 C5 -4.1(17)
C3 C4 C5 C6 3.6(16)
C4 C5 C6 C1 -2.8(14)
C4 C5 C6 C7 -176.0(9)
C2 C1 C6 C5 2.6(14)
N1 C1 C6 C5 174.9(8)
C2 C1 C6 C7 177.1(8)
N1 C1 C6 C7 -10.7(9)
C5 C6 C7 C10 -45.2(12)
C1 C6 C7 C10 140.9(7)
C5 C6 C7 C8 -171.3(9)
C1 C6 C7 C8 14.9(8)
C5 C6 C7 C12 71.5(11)
C1 C6 C7 C12 -102.3(8)
C1 N1 C8 O1 -168.3(8)
C9 N1 C8 O1 3.3(13)
C1 N1 C8 C7 8.9(9)
C9 N1 C8 C7 -179.5(7)
C10 C7 C8 O1 31.5(11)
C6 C7 C8 O1 163.2(9)
C12 C7 C8 O1 -79.5(10)
C10 C7 C8 N1 -145.6(6)
C6 C7 C8 N1 -13.9(8)
C12 C7 C8 N1 103.4(7)
C8 C7 C10 C27 80.5(8)
C6 C7 C10 C27 -39.5(9)
C12 C7 C10 C27 -161.7(6)
C8 C7 C10 C11 -149.4(6)
C6 C7 C10 C11 90.6(7)
C12 C7 C10 C11 -31.7(7)
C12 N3 C11 C33 -108.5(7)
C12 N3 C11 C10 14.2(8)
C12 N3 C11 C30 139.3(7)
C7 C10 C11 N3 12.9(8)
C27 C10 C11 N3 140.9(7)
C7 C10 C11 C33 132.6(7)
C27 C10 C11 C33 -99.4(8)
C7 C10 C11 C30 -109.1(7)
C27 C10 C11 C30 18.9(10)
C11 N3 C12 C13 -156.3(6)
C11 N3 C12 C15 89.8(8)
C11 N3 C12 C7 -34.1(8)
C10 C7 C12 N3 39.6(7)
C8 C7 C12 N3 159.2(7)
C6 C7 C12 N3 -90.2(7)
C10 C7 C12 C13 156.0(6)
C8 C7 C12 C13 -84.4(8)
C6 C7 C12 C13 26.2(9)
C10 C7 C12 C15 -85.0(7)
C8 C7 C12 C15 34.7(9)
C6 C7 C12 C15 145.2(6)
C14 N2 C13 O2 -168.8(8)
C20 N2 C13 O2 -3.0(13)
C14 N2 C13 C12 9.7(10)
C20 N2 C13 C12 175.5(7)
N3 C12 C13 O2 45.5(11)
C15 C12 C13 O2 167.2(9)
C7 C12 C13 O2 -67.9(11)
N3 C12 C13 N2 -132.8(7)
C15 C12 C13 N2 -11.1(8)
C7 C12 C13 N2 113.9(7)
C13 N2 C14 C19 174.0(8)
C20 N2 C14 C19 8.4(15)
C13 N2 C14 C15 -3.9(10)
C20 N2 C14 C15 -169.5(7)
C19 C14 C15 C16 0.4(12)
N2 C14 C15 C16 178.4(7)
C19 C14 C15 C12 178.6(8)
N2 C14 C15 C12 -3.4(9)
N3 C12 C15 C14 125.1(7)
C13 C12 C15 C14 8.6(8)
C7 C12 C15 C14 -117.5(7)
N3 C12 C15 C16 -57.1(12)
C13 C12 C15 C16 -173.6(9)
C7 C12 C15 C16 60.3(12)
C14 C15 C16 C17 0.1(12)
C12 C15 C16 C17 -177.5(9)
C15 C16 C17 C18 -1.2(15)
C16 C17 C18 C19 1.8(18)
C15 C14 C19 C18 0.2(14)
N2 C14 C19 C18 -177.5(10)
C17 C18 C19 C14 -1.3(16)
C13 N2 C20 C21 106.9(10)
C14 N2 C20 C21 -89.2(11)
N2 C20 C21 C22 -179.1(10)
N2 C20 C21 C26 -4.6(15)
C26 C21 C22 C23 0(2)
C20 C21 C22 C23 175.2(14)
C21 C22 C23 C24 1(3)
C22 C23 C24 C25 1(3)
C23 C24 C25 C26 -4(3)
C24 C25 C26 C21 5(2)
C22 C21 C26 C25 -3.4(19)
C20 C21 C26 C25 -177.9(13)
C28 O4 C27 O3 4.3(15)
C28 O4 C27 C10 -179.4(9)
C7 C10 C27 O3 81.8(10)
C11 C10 C27 O3 -42.4(11)
C7 C10 C27 O4 -94.7(8)
C11 C10 C27 O4 141.2(8)
C27 O4 C28 C29 -172.2(10)
C31 O6 C30 O5 -5.3(15)
C31 O6 C30 C11 177.5(9)
N3 C11 C30 O5 -16.9(12)
C33 C11 C30 O5 -132.7(9)
C10 C11 C30 O5 103.3(10)
N3 C11 C30 O6 160.5(8)
C33 C11 C30 O6 44.7(9)
C10 C11 C30 O6 -79.2(9)
C30 O6 C31 C32 -173.7(12)
C34 O8 C33 O7 -7.4(16)
C34 O8 C33 C11 168.9(10)
N3 C11 C33 O7 -42.7(12)
C10 C11 C33 O7 -161.3(9)
C30 C11 C33 O7 73.8(11)
N3 C11 C33 O8 140.9(7)
C10 C11 C33 O8 22.3(10)
C30 C11 C33 O8 -102.6(8)
C33 O8 C34 C35 -86(2)
C43 N4 C36 C37 174.9(8)
C44 N4 C36 C37 9.1(14)
C43 N4 C36 C41 -4.5(9)
C44 N4 C36 C41 -170.3(8)
N4 C36 C37 C38 -178.9(8)
C41 C36 C37 C38 0.4(13)
C36 C37 C38 C39 2.5(15)
C37 C38 C39 C40 -3.4(16)
C38 C39 C40 C41 1.6(15)
C39 C40 C41 C36 1.2(12)
C39 C40 C41 C42 -172.7(9)
C37 C36 C41 C40 -2.2(12)
N4 C36 C41 C40 177.2(7)
C37 C36 C41 C42 173.4(8)
N4 C36 C41 C42 -7.2(8)
C40 C41 C42 C45 -47.0(13)
C36 C41 C42 C45 138.7(8)
C40 C41 C42 C43 -171.1(9)
C36 C41 C42 C43 14.6(8)
C40 C41 C42 C47 70.1(12)
C36 C41 C42 C47 -104.2(7)
C36 N4 C43 O9 -165.9(8)
C44 N4 C43 O9 0.5(13)
C36 N4 C43 C42 13.5(9)
C44 N4 C43 C42 179.9(8)
C41 C42 C43 O9 162.5(9)
C45 C42 C43 O9 32.5(12)
C47 C42 C43 O9 -78.1(11)
C41 C42 C43 N4 -16.9(8)
C45 C42 C43 N4 -146.9(6)
C47 C42 C43 N4 102.5(7)
C41 C42 C45 C62 -36.0(11)
C43 C42 C45 C62 84.8(9)
C47 C42 C45 C62 -158.4(7)
C41 C42 C45 C46 92.2(8)
C43 C42 C45 C46 -147.1(6)
C47 C42 C45 C46 -30.3(7)
C47 N6 C46 C68 -107.3(7)
C47 N6 C46 C65 138.9(7)
C47 N6 C46 C45 16.6(8)
C62 C45 C46 N6 138.0(7)
C42 C45 C46 N6 10.2(8)
C62 C45 C46 C68 -100.7(8)
C42 C45 C46 C68 131.6(7)
C62 C45 C46 C65 20.1(10)
C42 C45 C46 C65 -107.6(7)
C46 N6 C47 C50 87.7(8)
C46 N6 C47 C48 -159.5(7)
C46 N6 C47 C42 -36.6(8)
C41 C42 C47 N6 -87.3(8)
C45 C42 C47 N6 41.0(7)
C43 C42 C47 N6 158.0(6)
C41 C42 C47 C50 147.0(7)
C45 C42 C47 C50 -84.6(8)
C43 C42 C47 C50 32.3(9)
C41 C42 C47 C48 28.3(9)
C45 C42 C47 C48 156.6(7)
C43 C42 C47 C48 -86.4(8)
C49 N5 C48 O10 -170.7(10)
C55 N5 C48 O10 1.0(13)
C49 N5 C48 C47 7.5(9)
C55 N5 C48 C47 179.2(7)
N6 C47 C48 O10 49.1(11)
C50 C47 C48 O10 170.4(9)
C42 C47 C48 O10 -65.2(11)
N6 C47 C48 N5 -129.3(7)
C50 C47 C48 N5 -8.0(8)
C42 C47 C48 N5 116.4(7)
C48 N5 C49 C50 -3.9(11)
C55 N5 C49 C50 -174.9(8)
C48 N5 C49 C54 173.5(8)
C55 N5 C49 C54 2.6(15)
N5 C49 C50 C51 176.6(9)
C54 C49 C50 C51 -1.0(14)
N5 C49 C50 C47 -1.6(10)
C54 C49 C50 C47 -179.3(8)
N6 C47 C50 C51 -57.6(15)
C48 C47 C50 C51 -172.2(12)
C42 C47 C50 C51 61.5(15)
N6 C47 C50 C49 120.2(7)
C48 C47 C50 C49 5.7(8)
C42 C47 C50 C49 -120.7(8)
C49 C50 C51 C52 2.6(14)
C47 C50 C51 C52 -179.8(9)
C50 C51 C52 C53 -3.9(15)
C51 C52 C53 C54 3.2(15)
C52 C53 C54 C49 -1.4(16)
N5 C49 C54 C53 -176.9(9)
C50 C49 C54 C53 0.4(14)
C49 N5 C55 C56 -84.9(12)
C48 N5 C55 C56 104.9(10)
N5 C55 C56 C61 -0.2(16)
N5 C55 C56 C57 -179.1(9)
C61 C56 C57 C58 -1.2(19)
C55 C56 C57 C58 177.8(13)
C56 C57 C58 C59 -1(2)
C57 C58 C59 C60 2(3)
C58 C59 C60 C61 -2(3)
C57 C56 C61 C60 2(2)
C55 C56 C61 C60 -177.0(13)
C59 C60 C61 C56 -1(2)
C63 O12 C62 O11 2.5(14)
C63 O12 C62 C45 -179.6(9)
C42 C45 C62 O11 79.7(12)
C46 C45 C62 O11 -42.2(13)
C42 C45 C62 O12 -98.1(9)
C46 C45 C62 O12 140.1(7)
C62 O12 C63 C64 -170.6(10)
C66 O14 C65 O13 -11.0(18)
C66 O14 C65 C46 176.1(14)
N6 C46 C65 O13 -13.9(12)
C68 C46 C65 O13 -131.0(10)
C45 C46 C65 O13 103.1(10)
N6 C46 C65 O14 159.0(8)
C68 C46 C65 O14 41.9(9)
C45 C46 C65 O14 -84.0(9)
C65 O14 C66 C67 -178.3(17)
C69 O16 C68 O15 -7.8(16)
C69 O16 C68 C46 172.3(10)
N6 C46 C68 O15 -37.3(11)
C65 C46 C68 O15 78.0(10)
C45 C46 C68 O15 -156.2(9)
N6 C46 C68 O16 142.6(8)
C65 C46 C68 O16 -102.1(9)
C45 C46 C68 O16 23.7(10)
C68 O16 C69 C70 -115.3(12)
